data_2106206
loop_
_publ_author_name
'Postma, H.J.'
'van Bolhuis, F.'
'Vos, A.'

_publ_section_title
;
 The molecular and crystal structure of cyclohexasulphur-1,3-diimide, S6
 (N H)2 isomer III
;
_journal_name_full 'Acta Crystallographica B (24,1968-38,1982)'
_journal_page_first 2480
_journal_page_last 2486
_journal_volume 27
_journal_year 1971
_chemical_formula_sum 'H2 N2 S6'
_chemical_name_systematic 'S6 (N H)2'
_space_group_IT_number 61
_symmetry_space_group_name_Hall '-P 2ac 2ab'
_symmetry_space_group_name_H-M 'P b c a'
_cell_angle_alpha 90
_cell_angle_beta 90
_cell_angle_gamma 90
_cell_formula_units_Z 8
_cell_length_a 8.171
_cell_length_b 12.815
_cell_length_c 14.035
_cell_volume 1469.624
_citation_journal_id_ASTM ACBCAR
_cod_data_source_file Postma_ACBCAR_1971_446.cif
_cod_data_source_block H2N2S6
_cod_database_code 2106206

loop_
_symmetry_equiv_pos_as_xyz
x,y,z
-x+1/2,-y,z+1/2
x+1/2,-y+1/2,-z
-x,y+1/2,-z+1/2
-x,-y,-z
x-1/2,y,-z-1/2
-x-1/2,y-1/2,z
x,-y-1/2,z-1/2

loop_
_atom_site_label
_atom_site_type_symbol
_atom_site_fract_x
_atom_site_fract_y
_atom_site_fract_z
_atom_site_occupancy
_atom_site_U_iso_or_equiv
H1 H+1 0.13 0.06 0.33 1 0.0
N2 N-3 0.1773 0.235 0.4914 1 0.0
S5 S -0.0385 0.2769 0.2252 1 0.0
H2 H+1 0.3 0.23 0.5 1 0.0
S3 S 0.0984 0.4374 0.3891 1 0.0
S4 S -0.1062 0.401 0.31 1 0.0
S1 S+2 0.069 0.1264 0.478 1 0.0
S2 S+1 0.0922 0.3516 0.51247 1 0.0
N1 N-3 0.0443 0.1 0.3619 1 0.0
S6 S+1 -0.1103 0.1444 0.2948 1 0.0
